data_4340192
loop_
_publ_author_name
'Margraf, G\"unter'
'Kretz, Tonia'
'Fabrizi de Biani, Fabrizia'
'Laschi, Franco'
'Losi, Serena'
'Zanello, Piero'
'Bats, Jan W.'
'Wolf, Bernd'
'Removi\'c-Langer, Katarina'
'Lang, Michael'
'Prokofiev, Andrei'
'Assmus, Wolf'
'Lerner, Hans-Wolfram'
'Wagner, Matthias'

_publ_section_title
;
 Mono-, di-, and oligonuclear complexes of Cu(II) ions and p-hydroquinone
 ligands: syntheses, electrochemical properties, and magnetic behavior.
;
_journal_issue 3
_journal_name_full 'Inorganic chemistry'
_journal_page_first 1277
_journal_page_last 1288
_journal_paper_doi 10.1021/ic051016z
_journal_volume 45
_journal_year 2006
_chemical_formula_sum 'C42 H72 N2 O4 Si2'
_chemical_formula_weight 725.20
_chemical_name_systematic
; 
 ? 
;
_space_group_IT_number 2
_symmetry_cell_setting triclinic
_symmetry_space_group_name_Hall '-P 1'
_symmetry_space_group_name_H-M 'P -1'
_atom_sites_solution_hydrogens geom
_atom_sites_solution_primary direct
_atom_sites_solution_secondary difmap
_audit_creation_method SHELXL-97
_cell_angle_alpha 104.456(11)
_cell_angle_beta 100.467(10)
_cell_angle_gamma 99.696(16)
_cell_formula_units_Z 4
_cell_length_a 11.954(2)
_cell_length_b 18.217(4)
_cell_length_c 21.847(3)
_cell_measurement_reflns_used 143
_cell_measurement_temperature 145(2)
_cell_measurement_theta_max 23
_cell_measurement_theta_min 3
_cell_volume 4414.6(14)
_computing_cell_refinement 'SMART (Siemens, 1995)'
_computing_data_collection 'SMART (Siemens, 1995)'
_computing_data_reduction 'SAINT (Siemens, 1995)'
_computing_publication_material 'SHELXL97 (Sheldrick, 1997)'
_computing_structure_refinement 'SHELXL-97 (Sheldrick, 1997)'
_computing_structure_solution 'SHELXS-96 (Sheldrick, 1996)'
_diffrn_ambient_temperature 145(2)
_diffrn_measured_fraction_theta_full 0.850
_diffrn_measured_fraction_theta_max 0.850
_diffrn_measurement_device_type SIEMENS_SMART_CCD
_diffrn_measurement_method \w
_diffrn_radiation_monochromator graphite
_diffrn_radiation_source 'normal-focus sealed tube'
_diffrn_radiation_type MoK\a
_diffrn_radiation_wavelength 0.71073
_diffrn_reflns_av_R_equivalents 0.0846
_diffrn_reflns_av_sigmaI/netI 0.0936
_diffrn_reflns_limit_h_max 14
_diffrn_reflns_limit_h_min -15
_diffrn_reflns_limit_k_max 23
_diffrn_reflns_limit_k_min -22
_diffrn_reflns_limit_l_max 28
_diffrn_reflns_limit_l_min -28
_diffrn_reflns_number 38047
_diffrn_reflns_theta_full 28.17
_diffrn_reflns_theta_max 28.17
_diffrn_reflns_theta_min 1.75
_diffrn_standards_decay_% 0.0
_diffrn_standards_interval_time 1200
_diffrn_standards_number 533
_exptl_absorpt_coefficient_mu 0.119
_exptl_absorpt_correction_T_max 0.98
_exptl_absorpt_correction_T_min 0.94
_exptl_absorpt_correction_type 'numerical, SHELXTL (Sheldrick, 1996)'
_exptl_crystal_colour pale_yellow
_exptl_crystal_density_diffrn 1.091
_exptl_crystal_density_method 'not measured'
_exptl_crystal_description rod
_exptl_crystal_F_000 1592
_exptl_crystal_size_max 0.58
_exptl_crystal_size_mid 0.20
_exptl_crystal_size_min 0.20
_refine_diff_density_max 1.147
_refine_diff_density_min -0.699
_refine_diff_density_rms 0.071
_refine_ls_extinction_method none
_refine_ls_goodness_of_fit_ref 1.177
_refine_ls_hydrogen_treatment riding
_refine_ls_matrix_type full
_refine_ls_number_parameters 902
_refine_ls_number_reflns 18405
_refine_ls_number_restraints 0
_refine_ls_restrained_S_all 1.177
_refine_ls_R_factor_all 0.1562
_refine_ls_R_factor_gt 0.0955
_refine_ls_shift/su_max 0.040
_refine_ls_shift/su_mean 0.002
_refine_ls_structure_factor_coef Fsqd
_refine_ls_weighting_details 'calc w=1/[\s^2^(Fo^2^)+(0.03P)^2^+10.0P] where P=(Fo^2^+2Fc^2^)/3'
_refine_ls_weighting_scheme calc
_refine_ls_wR_factor_gt 0.1820
_refine_ls_wR_factor_ref 0.2167
_reflns_number_gt 11825
_reflns_number_total 18405
_reflns_threshold_expression I>2sigma(I)
_cod_data_source_file ic051016zsi20050622_041102.cif
_cod_data_source_block margraf8,_2Si
_cod_original_cell_volume 4414.7(14)
_cod_database_code 4340192

loop_
_symmetry_equiv_pos_as_xyz
'x, y, z'
'-x, -y, -z'

loop_
_atom_site_label
_atom_site_type_symbol
_atom_site_fract_x
_atom_site_fract_y
_atom_site_fract_z
_atom_site_U_iso_or_equiv
_atom_site_adp_type
_atom_site_occupancy
_atom_site_symmetry_multiplicity
_atom_site_calc_flag
_atom_site_refinement_flags
_atom_site_disorder_assembly
_atom_site_disorder_group
Si3 Si 0.79458(10) 0.55180(6) 0.42265(5) 0.0264(3) Uani 1 1 d . . .
Si2 Si 0.76247(11) 0.75434(7) 1.12739(5) 0.0320(3) Uani 1 1 d . . .
Si1 Si 1.30063(10) 0.74483(7) 0.38557(5) 0.0289(3) Uani 1 1 d . . .
Si4 Si 0.26659(12) 0.96559(8) 1.05532(6) 0.0421(3) Uani 1 1 d . . .
O6 O 0.2595(3) 0.63073(16) 0.84196(14) 0.0349(7) Uani 1 1 d . . .
H06 H 0.3004 0.6439 0.8174 0.052 Uiso 1 1 calc R . .
O7 O 0.8581(2) 0.59904(15) 0.50046(12) 0.0264(6) Uani 1 1 d . . .
O5 O 0.7247(3) 0.83985(16) 0.65950(14) 0.0352(7) Uani 1 1 d . . .
H05 H 0.6796 0.8215 0.6800 0.053 Uiso 1 1 calc R . .
O2 O 0.7556(3) 0.62086(16) 0.80893(12) 0.0323(7) Uani 1 1 d . . .
H02 H 0.7980 0.6483 0.7925 0.048 Uiso 1 1 calc R . .
O3 O 1.2254(2) 0.72358(16) 0.43846(12) 0.0307(7) Uani 1 1 d . . .
O1 O 1.2591(3) 0.88313(16) 0.69469(12) 0.0325(7) Uani 1 1 d . . .
H01 H 1.2177 0.8547 0.7108 0.049 Uiso 1 1 calc R . .
O8 O 0.1686(2) 0.89258(16) 0.99851(13) 0.0326(7) Uani 1 1 d . A .
O4 O 0.7949(3) 0.78333(16) 1.06466(13) 0.0337(7) Uani 1 1 d . . .
N2 N 0.9002(3) 0.74079(19) 0.80229(15) 0.0274(7) Uani 1 1 d . . .
N4 N 0.3660(3) 0.7207(2) 0.78407(16) 0.0312(8) Uani 1 1 d . . .
N3 N 0.6156(3) 0.7380(2) 0.70511(16) 0.0333(8) Uani 1 1 d . . .
C56 C 0.3398(3) 0.7773(2) 0.82180(19) 0.0301(9) Uani 1 1 d . . .
H56A H 0.3622 0.8278 0.8171 0.036 Uiso 1 1 calc R . .
N1 N 1.1093(3) 0.76575(19) 0.69916(15) 0.0268(7) Uani 1 1 d . . .
C46 C 0.7234(3) 0.7042(2) 0.62350(17) 0.0241(8) Uani 1 1 d . . .
C51 C 0.7577(3) 0.7811(2) 0.62051(18) 0.0251(8) Uani 1 1 d . . .
C48 C 0.8220(3) 0.6583(2) 0.54027(18) 0.0246(8) Uani 1 1 d . . .
C47 C 0.7571(3) 0.6432(2) 0.58334(18) 0.0271(9) Uani 1 1 d . . .
H47A H 0.7351 0.5917 0.5859 0.033 Uiso 1 1 calc R . .
C49 C 0.8578(3) 0.7344(2) 0.53867(18) 0.0251(8) Uani 1 1 d . . .
H49A H 0.9045 0.7438 0.5094 0.030 Uiso 1 1 calc R . .
C57 C 0.2769(3) 0.7685(2) 0.87210(18) 0.0269(9) Uani 1 1 d . . .
C45 C 0.6540(3) 0.6866(2) 0.66856(19) 0.0292(9) Uani 1 1 d . . .
H45A H 0.6365 0.6346 0.6708 0.035 Uiso 1 1 calc R . .
C62 C 0.2370(3) 0.6947(2) 0.88020(18) 0.0273(9) Uani 1 1 d . . .
C15 C 0.8412(3) 0.7333(2) 0.90019(18) 0.0256(8) Uani 1 1 d . . .
C58 C 0.2553(4) 0.8351(2) 0.91192(19) 0.0307(9) Uani 1 1 d . A .
H58A H 0.2824 0.8846 0.9065 0.037 Uiso 1 1 calc R . .
C50 C 0.8280(3) 0.7977(2) 0.57835(18) 0.0245(8) Uani 1 1 d . . .
C3 C 1.1048(3) 0.7342(2) 0.63907(18) 0.0228(8) Uani 1 1 d . . .
H3A H 1.0539 0.6848 0.6176 0.027 Uiso 1 1 calc R . .
C5 C 1.1666(3) 0.7316(2) 0.53748(18) 0.0250(8) Uani 1 1 d . . .
H5A H 1.1167 0.6814 0.5184 0.030 Uiso 1 1 calc R . .
C16 C 0.8518(3) 0.7733(2) 0.96541(18) 0.0250(8) Uani 1 1 d . . .
H16A H 0.9038 0.8229 0.9843 0.030 Uiso 1 1 calc R . .
C6 C 1.2309(3) 0.7650(2) 0.50113(18) 0.0263(9) Uani 1 1 d . . .
C8 C 1.3115(3) 0.8815(2) 0.59375(18) 0.0239(8) Uani 1 1 d . . .
C7 C 1.3000(3) 0.8406(2) 0.52965(19) 0.0266(9) Uani 1 1 d . . .
H7A H 1.3406 0.8647 0.5037 0.032 Uiso 1 1 calc R . .
C9 C 1.2485(3) 0.8458(2) 0.63095(18) 0.0253(8) Uani 1 1 d . . .
C4 C 1.1747(3) 0.7714(2) 0.60243(17) 0.0233(8) Uani 1 1 d . . .
C73 C 0.7676(4) 0.6268(2) 0.37989(18) 0.0292(9) Uani 1 1 d . . .
H73A H 0.7311 0.6634 0.4079 0.035 Uiso 1 1 calc R . .
C17 C 0.7872(4) 0.7412(2) 1.00203(18) 0.0271(9) Uani 1 1 d . . .
C20 C 0.7662(3) 0.6594(2) 0.87216(18) 0.0253(8) Uani 1 1 d . . .
C60 C 0.1545(3) 0.7558(2) 0.96561(19) 0.0290(9) Uani 1 1 d . A .
H60A H 0.1122 0.7522 0.9980 0.035 Uiso 1 1 calc R . .
C61 C 0.1726(3) 0.6876(2) 0.92720(19) 0.0276(9) Uani 1 1 d . . .
C18 C 0.7141(3) 0.6671(2) 0.97426(18) 0.0257(8) Uani 1 1 d . . .
H18A H 0.6705 0.6450 1.0001 0.031 Uiso 1 1 calc R . .
C19 C 0.7028(3) 0.6243(2) 0.90976(18) 0.0258(9) Uani 1 1 d . . .
C59 C 0.1946(4) 0.8288(2) 0.95924(19) 0.0282(9) Uani 1 1 d . . .
C1 C 1.0342(3) 0.7260(2) 0.73204(19) 0.0276(9) Uani 1 1 d . . .
H1A H 1.0816 0.7049 0.7626 0.033 Uiso 1 1 calc R . .
H1B H 0.9758 0.6820 0.6996 0.033 Uiso 1 1 calc R . .
C67 C 0.6509(4) 0.4840(2) 0.4148(2) 0.0344(10) Uani 1 1 d . . .
H67A H 0.6229 0.4537 0.3678 0.041 Uiso 1 1 calc R . .
C14 C 0.9097(3) 0.7704(2) 0.86270(18) 0.0263(9) Uani 1 1 d . . .
H14A H 0.9637 0.8187 0.8843 0.032 Uiso 1 1 calc R . .
C70 C 0.8964(4) 0.4899(3) 0.3943(2) 0.0343(10) Uani 1 1 d . . .
H70A H 0.8814 0.4431 0.4103 0.041 Uiso 1 1 calc R . .
C25 C 1.4629(4) 0.7733(3) 0.4235(2) 0.0359(10) Uani 1 1 d . . .
H25A H 1.4822 0.8305 0.4459 0.043 Uiso 1 1 calc R . .
C43 C 0.5462(4) 0.7148(3) 0.7485(2) 0.0369(10) Uani 1 1 d . . .
H43A H 0.5890 0.7403 0.7943 0.044 Uiso 1 1 calc R . .
H43B H 0.5328 0.6578 0.7409 0.044 Uiso 1 1 calc R . .
C69 C 0.5569(4) 0.5265(3) 0.4315(2) 0.0403(11) Uani 1 1 d . . .
H69A H 0.4847 0.4886 0.4265 0.060 Uiso 1 1 calc R . .
H69B H 0.5428 0.5587 0.4023 0.060 Uiso 1 1 calc R . .
H69C H 0.5825 0.5598 0.4766 0.060 Uiso 1 1 calc R . .
C28 C 1.2602(4) 0.6522(3) 0.31647(19) 0.0377(11) Uani 1 1 d . . .
H28A H 1.3039 0.6620 0.2833 0.045 Uiso 1 1 calc R . .
C74 C 0.6802(4) 0.5939(3) 0.3131(2) 0.0401(11) Uani 1 1 d . . .
H74A H 0.6703 0.6363 0.2939 0.060 Uiso 1 1 calc R . .
H74B H 0.6048 0.5692 0.3186 0.060 Uiso 1 1 calc R . .
H74C H 0.7100 0.5553 0.2844 0.060 Uiso 1 1 calc R . .
C2 C 0.9721(3) 0.7819(2) 0.76898(18) 0.0278(9) Uani 1 1 d . . .
H2A H 1.0301 0.8265 0.8010 0.033 Uiso 1 1 calc R . .
H2B H 0.9228 0.8020 0.7385 0.033 Uiso 1 1 calc R . .
C52 C 0.8709(4) 0.8810(2) 0.5761(2) 0.0301(9) Uani 1 1 d . . .
C10 C 1.3922(4) 0.9635(2) 0.6233(2) 0.0324(10) Uani 1 1 d . . .
C44 C 0.4304(4) 0.7380(3) 0.7363(2) 0.0343(10) Uani 1 1 d . . .
H44A H 0.4436 0.7942 0.7402 0.041 Uiso 1 1 calc R . .
H44B H 0.3844 0.7088 0.6918 0.041 Uiso 1 1 calc R . .
C72 C 1.0255(4) 0.5271(3) 0.4201(2) 0.0410(11) Uani 1 1 d . . .
H72A H 1.0711 0.4904 0.4027 0.061 Uiso 1 1 calc R . .
H72B H 1.0449 0.5406 0.4677 0.061 Uiso 1 1 calc R . .
H72C H 1.0438 0.5743 0.4066 0.061 Uiso 1 1 calc R . .
C27 C 1.5001(4) 0.7335(3) 0.4753(2) 0.0412(11) Uani 1 1 d . . .
H27A H 1.5847 0.7508 0.4929 0.062 Uiso 1 1 calc R . .
H27B H 1.4796 0.6770 0.4557 0.062 Uiso 1 1 calc R . .
H27C H 1.4599 0.7472 0.5103 0.062 Uiso 1 1 calc R . .
C34 C 0.5997(4) 0.7157(3) 1.1111(2) 0.0402(11) Uani 1 1 d . . .
H34A H 0.5829 0.6592 1.0865 0.048 Uiso 1 1 calc R . .
C63 C 0.1234(4) 0.6073(2) 0.9346(2) 0.0340(10) Uani 1 1 d . . .
C75 C 0.8796(4) 0.6767(3) 0.3729(2) 0.0409(11) Uani 1 1 d . . .
H75A H 0.8590 0.7146 0.3505 0.061 Uiso 1 1 calc R . .
H75B H 0.9212 0.6430 0.3478 0.061 Uiso 1 1 calc R . .
H75C H 0.9299 0.7042 0.4162 0.061 Uiso 1 1 calc R . .
C55 C 0.9474(4) 0.9313(2) 0.6432(2) 0.0417(11) Uani 1 1 d . . .
H55A H 1.0139 0.9085 0.6550 0.063 Uiso 1 1 calc R . .
H55B H 0.9009 0.9331 0.6760 0.063 Uiso 1 1 calc R . .
H55C H 0.9760 0.9841 0.6413 0.063 Uiso 1 1 calc R . .
C54 C 0.7662(4) 0.9165(2) 0.5569(2) 0.0406(11) Uani 1 1 d . . .
H54A H 0.7184 0.8845 0.5142 0.061 Uiso 1 1 calc R . .
H54B H 0.7947 0.9694 0.5552 0.061 Uiso 1 1 calc R . .
H54C H 0.7189 0.9180 0.5893 0.061 Uiso 1 1 calc R . .
C21 C 0.6253(4) 0.5413(2) 0.8823(2) 0.0331(10) Uani 1 1 d . . .
C31 C 1.2545(4) 0.8301(3) 0.3610(2) 0.0460(12) Uani 1 1 d . . .
H31A H 1.3066 0.8781 0.3933 0.055 Uiso 1 1 calc R . .
C35 C 0.5315(4) 0.7557(3) 1.0675(2) 0.0466(12) Uani 1 1 d . . .
H35A H 0.4477 0.7341 1.0597 0.070 Uiso 1 1 calc R . .
H35B H 0.5547 0.7467 1.0259 0.070 Uiso 1 1 calc R . .
H35C H 0.5488 0.8117 1.0891 0.070 Uiso 1 1 calc R . .
C30 C 1.1310(4) 0.6286(3) 0.2825(2) 0.0485(13) Uani 1 1 d . . .
H30A H 1.1162 0.5804 0.2470 0.073 Uiso 1 1 calc R . .
H30B H 1.1091 0.6700 0.2649 0.073 Uiso 1 1 calc R . .
H30C H 1.0846 0.6201 0.3138 0.073 Uiso 1 1 calc R . .
C24 C 0.5644(4) 0.5172(3) 0.9322(2) 0.0394(11) Uani 1 1 d . . .
H24A H 0.5167 0.4642 0.9131 0.059 Uiso 1 1 calc R . .
H24B H 0.5143 0.5529 0.9450 0.059 Uiso 1 1 calc R . .
H24C H 0.6232 0.5192 0.9706 0.059 Uiso 1 1 calc R . .
C71 C 0.8666(5) 0.4600(3) 0.3192(2) 0.0485(13) Uani 1 1 d . . .
H71A H 0.9201 0.4274 0.3053 0.073 Uiso 1 1 calc R . .
H71B H 0.8748 0.5043 0.3013 0.073 Uiso 1 1 calc R . .
H71C H 0.7861 0.4292 0.3035 0.073 Uiso 1 1 calc R . .
C40 C 0.8446(4) 0.6759(3) 1.1339(2) 0.0425(11) Uani 1 1 d . . .
H40A H 0.8215 0.6376 1.0896 0.051 Uiso 1 1 calc R . .
C11 C 1.4475(4) 0.9916(3) 0.5729(2) 0.0427(12) Uani 1 1 d . . .
H11A H 1.3859 0.9946 0.5378 0.064 Uiso 1 1 calc R . .
H11B H 1.4928 0.9550 0.5549 0.064 Uiso 1 1 calc R . .
H11C H 1.4991 1.0432 0.5936 0.064 Uiso 1 1 calc R . .
C65 C 0.2222(4) 0.5682(3) 0.9534(2) 0.0438(12) Uani 1 1 d . . .
H65A H 0.2675 0.5626 0.9200 0.066 Uiso 1 1 calc R . .
H65B H 0.1894 0.5167 0.9568 0.066 Uiso 1 1 calc R . .
H65C H 0.2730 0.6002 0.9953 0.066 Uiso 1 1 calc R . .
C64 C 0.0379(4) 0.5565(3) 0.8702(2) 0.0435(12) Uani 1 1 d . . .
H64A H 0.0793 0.5502 0.8351 0.065 Uiso 1 1 calc R . .
H64B H -0.0264 0.5817 0.8600 0.065 Uiso 1 1 calc R . .
H64C H 0.0066 0.5053 0.8747 0.065 Uiso 1 1 calc R . .
C68 C 0.6615(4) 0.4240(3) 0.4527(3) 0.0505(13) Uani 1 1 d . . .
H68A H 0.5844 0.3908 0.4463 0.076 Uiso 1 1 calc R . .
H68B H 0.6928 0.4511 0.4991 0.076 Uiso 1 1 calc R . .
H68C H 0.7142 0.3919 0.4369 0.076 Uiso 1 1 calc R . .
C82 C 0.3398(4) 1.0318(3) 1.0135(3) 0.0503(14) Uani 1 1 d . A .
H82A H 0.3997 1.0064 0.9957 0.060 Uiso 1 1 calc R . .
C76 C 0.3755(5) 0.9209(3) 1.0979(2) 0.0472(13) Uani 1 1 d . A .
H76A H 0.3959 0.8823 1.0627 0.057 Uiso 1 1 calc R . .
C29 C 1.2983(5) 0.5843(3) 0.3372(2) 0.0525(14) Uani 1 1 d . . .
H29A H 1.2758 0.5377 0.2997 0.079 Uiso 1 1 calc R . .
H29B H 1.2604 0.5745 0.3714 0.079 Uiso 1 1 calc R . .
H29C H 1.3833 0.5973 0.3538 0.079 Uiso 1 1 calc R . .
C26 C 1.5358(4) 0.7606(3) 0.3719(3) 0.0509(13) Uani 1 1 d . . .
H26A H 1.6191 0.7762 0.3934 0.076 Uiso 1 1 calc R . .
H26B H 1.5184 0.7920 0.3424 0.076 Uiso 1 1 calc R . .
H26C H 1.5163 0.7055 0.3470 0.076 Uiso 1 1 calc R . .
C23 C 0.5294(4) 0.5367(3) 0.8233(2) 0.0519(14) Uani 1 1 d . . .
H23A H 0.4811 0.4837 0.8061 0.078 Uiso 1 1 calc R . .
H23B H 0.5654 0.5504 0.7896 0.078 Uiso 1 1 calc R . .
H23C H 0.4806 0.5731 0.8366 0.078 Uiso 1 1 calc R . .
C22 C 0.7020(5) 0.4841(2) 0.8629(2) 0.0455(12) Uani 1 1 d . . .
H22A H 0.6535 0.4311 0.8455 0.068 Uiso 1 1 calc R . .
H22B H 0.7618 0.4871 0.9012 0.068 Uiso 1 1 calc R . .
H22C H 0.7399 0.4975 0.8297 0.068 Uiso 1 1 calc R . .
C12 C 1.4926(4) 0.9603(3) 0.6776(2) 0.0505(14) Uani 1 1 d . . .
H12A H 1.5443 1.0121 0.6969 0.076 Uiso 1 1 calc R . .
H12B H 1.5370 0.9234 0.6591 0.076 Uiso 1 1 calc R . .
H12C H 1.4601 0.9434 0.7112 0.076 Uiso 1 1 calc R . .
C53 C 0.9457(4) 0.8840(3) 0.5265(2) 0.0450(12) Uani 1 1 d . . .
H53A H 0.8996 0.8530 0.4831 0.068 Uiso 1 1 calc R . .
H53B H 1.0141 0.8629 0.5381 0.068 Uiso 1 1 calc R . .
H53C H 0.9712 0.9381 0.5266 0.068 Uiso 1 1 calc R . .
C13 C 1.3234(5) 1.0225(3) 0.6503(3) 0.0557(15) Uani 1 1 d . . .
H13A H 1.2605 1.0238 0.6151 0.084 Uiso 1 1 calc R . .
H13B H 1.3756 1.0742 0.6688 0.084 Uiso 1 1 calc R . .
H13C H 1.2898 1.0073 0.6842 0.084 Uiso 1 1 calc R . .
C37 C 0.8121(6) 0.8472(3) 1.1966(2) 0.0574(15) Uani 1 1 d . . .
H37A H 0.7432 0.8717 1.1938 0.069 Uiso 1 1 calc R . .
C66 C 0.0541(5) 0.6150(3) 0.9879(3) 0.0518(14) Uani 1 1 d . . .
H66A H 0.1058 0.6470 1.0296 0.078 Uiso 1 1 calc R . .
H66B H 0.0229 0.5633 0.9914 0.078 Uiso 1 1 calc R . .
H66C H -0.0104 0.6397 0.9768 0.078 Uiso 1 1 calc R . .
C42 C 0.8116(5) 0.6298(3) 1.1793(2) 0.0563(15) Uani 1 1 d . . .
H42A H 0.8580 0.5903 1.1794 0.084 Uiso 1 1 calc R . .
H42B H 0.7284 0.6043 1.1646 0.084 Uiso 1 1 calc R . .
H42C H 0.8269 0.6649 1.2235 0.084 Uiso 1 1 calc R . .
C33 C 1.1308(5) 0.8354(3) 0.3652(3) 0.0601(15) Uani 1 1 d . . .
H33A H 1.1129 0.8807 0.3523 0.090 Uiso 1 1 calc R . .
H33B H 1.1234 0.8408 0.4100 0.090 Uiso 1 1 calc R . .
H33C H 1.0762 0.7881 0.3361 0.090 Uiso 1 1 calc R . .
C78 C 0.4921(5) 0.9773(3) 1.1375(2) 0.0627(16) Uani 1 1 d . . .
H78A H 0.5430 0.9488 1.1577 0.094 Uiso 1 1 calc R A .
H78B H 0.4770 1.0186 1.1713 0.094 Uiso 1 1 calc R . .
H78C H 0.5304 1.0005 1.1085 0.094 Uiso 1 1 calc R . .
C36 C 0.5530(5) 0.7211(3) 1.1725(3) 0.0560(14) Uani 1 1 d . . .
H36A H 0.4685 0.6998 1.1602 0.084 Uiso 1 1 calc R . .
H36B H 0.5695 0.7757 1.1984 0.084 Uiso 1 1 calc R . .
H36C H 0.5912 0.6914 1.1982 0.084 Uiso 1 1 calc R . .
C77 C 0.3221(6) 0.8738(4) 1.1385(3) 0.0670(17) Uani 1 1 d . . .
H77A H 0.3813 0.8510 1.1595 0.101 Uiso 1 1 calc R A .
H77B H 0.2565 0.8322 1.1103 0.101 Uiso 1 1 calc R . .
H77C H 0.2942 0.9080 1.1718 0.101 Uiso 1 1 calc R . .
C83 C 0.2577(4) 1.0429(3) 0.9558(3) 0.0531(14) Uani 1 1 d . . .
H83A H 0.3018 1.0775 0.9363 0.080 Uiso 1 1 calc R A .
H83B H 0.1956 1.0660 0.9708 0.080 Uiso 1 1 calc R . .
H83C H 0.2232 0.9924 0.9233 0.080 Uiso 1 1 calc R . .
C32 C 1.2756(5) 0.8328(3) 0.2941(3) 0.0579(15) Uani 1 1 d . . .
H32A H 1.2513 0.8779 0.2837 0.087 Uiso 1 1 calc R . .
H32B H 1.2302 0.7851 0.2609 0.087 Uiso 1 1 calc R . .
H32C H 1.3588 0.8372 0.2951 0.087 Uiso 1 1 calc R . .
C41 C 0.9759(5) 0.7065(4) 1.1463(3) 0.0594(15) Uani 1 1 d . . .
H41A H 1.0157 0.6641 1.1490 0.089 Uiso 1 1 calc R . .
H41B H 1.0031 0.7483 1.1873 0.089 Uiso 1 1 calc R . .
H41C H 0.9933 0.7265 1.1106 0.089 Uiso 1 1 calc R . .
C39 C 0.8296(5) 0.8335(3) 1.2640(2) 0.0570(15) Uani 1 1 d . . .
H39A H 0.8545 0.8837 1.2977 0.086 Uiso 1 1 calc R . .
H39B H 0.8895 0.8034 1.2687 0.086 Uiso 1 1 calc R . .
H39C H 0.7560 0.8048 1.2684 0.086 Uiso 1 1 calc R . .
C38 C 0.9038(8) 0.9049(4) 1.1918(3) 0.108(3) Uani 1 1 d . . .
H38A H 0.9211 0.9505 1.2299 0.163 Uiso 1 1 calc R . .
H38B H 0.8797 0.9200 1.1523 0.163 Uiso 1 1 calc R . .
H38C H 0.9738 0.8838 1.1900 0.163 Uiso 1 1 calc R . .
C84 C 0.4051(7) 1.1135(3) 1.0586(4) 0.107(3) Uani 1 1 d . . .
H84A H 0.4409 1.1440 1.0332 0.160 Uiso 1 1 calc R A .
H84B H 0.4660 1.1083 1.0929 0.160 Uiso 1 1 calc R . .
H84C H 0.3498 1.1399 1.0783 0.160 Uiso 1 1 calc R . .
C79 C 0.1900(8) 1.0304(6) 1.1019(4) 0.037(2) Uiso 0.50 1 d P A 1
H79A H 0.1621 1.0640 1.0752 0.044 Uiso 0.50 1 calc PR A 1
C80 C 0.2619(9) 1.0831(6) 1.1681(5) 0.043(2) Uiso 0.50 1 d P A 1
H80A H 0.2138 1.1152 1.1892 0.064 Uiso 0.50 1 calc PR A 1
H80B H 0.3298 1.1168 1.1623 0.064 Uiso 0.50 1 calc PR A 1
H80C H 0.2884 1.0511 1.1953 0.064 Uiso 0.50 1 calc PR A 1
C81 C 0.0811(10) 0.9790(6) 1.1128(5) 0.052(3) Uiso 0.50 1 d P A 1
H81A H 0.0387 1.0125 1.1375 0.079 Uiso 0.50 1 calc PR A 1
H81B H 0.1067 0.9440 1.1371 0.079 Uiso 0.50 1 calc PR A 1
H81C H 0.0297 0.9484 1.0706 0.079 Uiso 0.50 1 calc PR A 1
C79' C 0.1592(8) 0.9949(6) 1.1111(4) 0.035(2) Uiso 0.50 1 d P A 2
H79B H 0.1236 0.9464 1.1204 0.042 Uiso 0.50 1 calc PR A 2
C80' C 0.2197(10) 1.0543(7) 1.1777(5) 0.054(3) Uiso 0.50 1 d P A 2
H80D H 0.1612 1.0657 1.2026 0.080 Uiso 0.50 1 calc PR A 2
H80E H 0.2595 1.1024 1.1712 0.080 Uiso 0.50 1 calc PR A 2
H80F H 0.2769 1.0326 1.2016 0.080 Uiso 0.50 1 calc PR A 2
C81' C 0.0614(9) 1.0201(6) 1.0758(5) 0.051(3) Uiso 0.50 1 d P A 2
H81D H 0.0090 1.0338 1.1043 0.077 Uiso 0.50 1 calc PR A 2
H81E H 0.0180 0.9775 1.0371 0.077 Uiso 0.50 1 calc PR A 2
H81F H 0.0924 1.0655 1.0625 0.077 Uiso 0.50 1 calc PR A 2

loop_
_atom_site_aniso_label
_atom_site_aniso_U_11
_atom_site_aniso_U_22
_atom_site_aniso_U_33
_atom_site_aniso_U_23
_atom_site_aniso_U_13
_atom_site_aniso_U_12
Si3 0.0266(6) 0.0251(6) 0.0218(5) -0.0003(4) 0.0034(4) 0.0033(4)
Si2 0.0495(8) 0.0290(6) 0.0227(6) 0.0103(5) 0.0150(5) 0.0111(5)
Si1 0.0317(6) 0.0337(6) 0.0216(5) 0.0083(5) 0.0086(5) 0.0052(5)
Si4 0.0451(8) 0.0408(7) 0.0298(6) -0.0084(5) -0.0047(6) 0.0237(6)
O6 0.0409(18) 0.0264(15) 0.0343(17) -0.0002(13) 0.0168(14) 0.0041(13)
O7 0.0279(15) 0.0250(14) 0.0211(13) -0.0014(11) 0.0049(11) 0.0055(11)
O5 0.0414(19) 0.0281(16) 0.0353(17) 0.0022(13) 0.0177(14) 0.0072(13)
O2 0.0370(17) 0.0333(16) 0.0175(13) 0.0013(12) 0.0069(12) -0.0080(13)
O3 0.0387(17) 0.0288(15) 0.0205(14) 0.0036(12) 0.0107(12) -0.0019(13)
O1 0.0376(17) 0.0307(16) 0.0217(14) -0.0008(12) 0.0126(13) -0.0061(13)
O8 0.0359(17) 0.0288(15) 0.0291(15) -0.0016(12) 0.0095(13) 0.0097(13)
O4 0.0507(19) 0.0263(15) 0.0220(14) 0.0040(12) 0.0136(13) 0.0024(13)
N2 0.0279(18) 0.0319(18) 0.0217(17) 0.0082(14) 0.0089(14) 0.0011(14)
N4 0.032(2) 0.0320(19) 0.0260(18) 0.0024(15) 0.0106(15) 0.0022(15)
N3 0.036(2) 0.035(2) 0.0290(18) 0.0034(16) 0.0144(16) 0.0086(16)
C56 0.026(2) 0.029(2) 0.027(2) 0.0029(17) 0.0007(17) -0.0039(17)
N1 0.0246(18) 0.0299(18) 0.0231(17) 0.0065(14) 0.0070(14) -0.0014(14)
C46 0.022(2) 0.025(2) 0.0198(18) 0.0005(15) 0.0042(15) 0.0006(16)
C51 0.022(2) 0.026(2) 0.0200(18) -0.0015(15) 0.0016(16) 0.0012(16)
C48 0.024(2) 0.024(2) 0.0194(18) -0.0012(15) 0.0004(15) 0.0035(16)
C47 0.028(2) 0.024(2) 0.0224(19) 0.0030(16) 0.0017(16) -0.0027(16)
C49 0.022(2) 0.031(2) 0.0204(19) 0.0042(16) 0.0063(16) 0.0028(16)
C57 0.025(2) 0.028(2) 0.0220(19) 0.0020(16) 0.0050(16) 0.0019(17)
C45 0.029(2) 0.032(2) 0.025(2) 0.0090(17) 0.0038(17) 0.0031(18)
C62 0.027(2) 0.029(2) 0.0211(19) 0.0018(16) 0.0024(16) 0.0068(17)
C15 0.025(2) 0.027(2) 0.024(2) 0.0090(16) 0.0037(16) 0.0027(16)
C58 0.029(2) 0.029(2) 0.030(2) 0.0067(18) 0.0034(18) 0.0017(18)
C50 0.022(2) 0.024(2) 0.0204(18) 0.0028(15) -0.0024(15) -0.0006(16)
C3 0.022(2) 0.0184(18) 0.0247(19) 0.0031(15) 0.0031(16) 0.0015(15)
C5 0.027(2) 0.0207(19) 0.024(2) 0.0008(16) 0.0085(16) 0.0025(16)
C16 0.028(2) 0.023(2) 0.0212(19) 0.0048(16) 0.0038(16) 0.0030(16)
C6 0.031(2) 0.029(2) 0.0169(18) 0.0019(16) 0.0095(16) 0.0041(17)
C8 0.026(2) 0.0216(19) 0.0241(19) 0.0042(16) 0.0089(16) 0.0054(16)
C7 0.026(2) 0.026(2) 0.028(2) 0.0083(17) 0.0111(17) 0.0008(16)
C9 0.029(2) 0.024(2) 0.0214(19) 0.0031(16) 0.0088(16) 0.0057(16)
C4 0.024(2) 0.0236(19) 0.0201(18) 0.0043(15) 0.0044(15) 0.0026(15)
C73 0.036(2) 0.032(2) 0.0193(19) 0.0065(17) 0.0083(17) 0.0058(18)
C17 0.032(2) 0.028(2) 0.0211(19) 0.0068(16) 0.0087(17) 0.0055(17)
C20 0.023(2) 0.028(2) 0.0208(19) 0.0054(16) 0.0026(16) 0.0002(16)
C60 0.028(2) 0.037(2) 0.0210(19) 0.0050(17) 0.0103(17) 0.0038(18)
C61 0.025(2) 0.031(2) 0.027(2) 0.0066(17) 0.0063(17) 0.0080(17)
C18 0.028(2) 0.028(2) 0.0227(19) 0.0109(16) 0.0072(16) 0.0028(17)
C19 0.022(2) 0.030(2) 0.0215(19) 0.0086(16) 0.0006(16) -0.0013(16)
C59 0.028(2) 0.030(2) 0.023(2) 0.0029(17) 0.0035(17) 0.0059(17)
C1 0.028(2) 0.028(2) 0.024(2) 0.0096(17) 0.0070(17) -0.0044(17)
C67 0.031(2) 0.030(2) 0.035(2) 0.0045(19) 0.0036(19) -0.0003(18)
C14 0.026(2) 0.027(2) 0.023(2) 0.0070(16) 0.0055(16) 0.0005(16)
C70 0.037(2) 0.032(2) 0.031(2) 0.0032(18) 0.0079(19) 0.0094(19)
C25 0.035(2) 0.033(2) 0.036(2) 0.0028(19) 0.011(2) 0.0034(19)
C43 0.040(3) 0.043(3) 0.031(2) 0.010(2) 0.018(2) 0.007(2)
C69 0.033(2) 0.042(3) 0.040(3) 0.012(2) 0.005(2) -0.003(2)
C28 0.037(3) 0.053(3) 0.0168(19) 0.0014(19) 0.0049(18) 0.007(2)
C74 0.040(3) 0.054(3) 0.022(2) 0.007(2) 0.0052(19) 0.009(2)
C2 0.028(2) 0.029(2) 0.0214(19) 0.0048(16) 0.0061(16) -0.0033(17)
C52 0.030(2) 0.022(2) 0.034(2) 0.0051(17) 0.0038(18) 0.0005(17)
C10 0.034(2) 0.024(2) 0.032(2) 0.0014(17) 0.0106(19) -0.0057(18)
C44 0.036(2) 0.041(3) 0.025(2) 0.0070(19) 0.0124(19) 0.007(2)
C72 0.034(3) 0.043(3) 0.043(3) 0.002(2) 0.012(2) 0.011(2)
C27 0.040(3) 0.040(3) 0.037(2) 0.003(2) 0.000(2) 0.011(2)
C34 0.048(3) 0.032(2) 0.048(3) 0.014(2) 0.026(2) 0.010(2)
C63 0.035(2) 0.030(2) 0.041(2) 0.0145(19) 0.015(2) 0.0060(19)
C75 0.048(3) 0.044(3) 0.028(2) 0.008(2) 0.013(2) 0.002(2)
C55 0.040(3) 0.025(2) 0.047(3) 0.002(2) 0.000(2) -0.0061(19)
C54 0.045(3) 0.026(2) 0.049(3) 0.013(2) 0.006(2) 0.006(2)
C21 0.030(2) 0.036(2) 0.027(2) 0.0068(18) 0.0057(18) -0.0063(18)
C31 0.040(3) 0.053(3) 0.046(3) 0.027(2) 0.005(2) 0.001(2)
C35 0.034(3) 0.054(3) 0.055(3) 0.017(3) 0.013(2) 0.013(2)
C30 0.042(3) 0.058(3) 0.033(3) 0.003(2) 0.000(2) 0.001(2)
C24 0.042(3) 0.036(2) 0.036(2) 0.013(2) 0.010(2) -0.008(2)
C71 0.060(3) 0.043(3) 0.033(3) -0.009(2) 0.009(2) 0.021(2)
C40 0.060(3) 0.043(3) 0.030(2) 0.011(2) 0.014(2) 0.019(2)
C11 0.047(3) 0.034(2) 0.038(3) 0.003(2) 0.013(2) -0.010(2)
C65 0.055(3) 0.036(3) 0.046(3) 0.020(2) 0.010(2) 0.016(2)
C64 0.039(3) 0.029(2) 0.057(3) 0.008(2) 0.012(2) 0.000(2)
C68 0.044(3) 0.035(3) 0.068(4) 0.019(2) 0.007(3) -0.003(2)
C82 0.039(3) 0.029(2) 0.064(3) 0.001(2) -0.017(2) 0.007(2)
C76 0.060(3) 0.059(3) 0.024(2) 0.006(2) 0.005(2) 0.033(3)
C29 0.059(3) 0.041(3) 0.041(3) -0.011(2) 0.002(2) 0.009(2)
C26 0.042(3) 0.057(3) 0.054(3) 0.012(3) 0.018(2) 0.009(2)
C23 0.042(3) 0.062(3) 0.034(3) 0.016(2) -0.008(2) -0.020(3)
C22 0.059(3) 0.024(2) 0.048(3) 0.006(2) 0.019(2) -0.004(2)
C12 0.045(3) 0.053(3) 0.035(3) 0.008(2) 0.002(2) -0.024(2)
C53 0.053(3) 0.033(3) 0.051(3) 0.016(2) 0.018(2) 0.003(2)
C13 0.072(4) 0.025(2) 0.068(4) 0.005(2) 0.036(3) -0.003(2)
C37 0.097(5) 0.044(3) 0.028(2) 0.007(2) 0.019(3) 0.007(3)
C66 0.067(4) 0.038(3) 0.062(3) 0.023(3) 0.036(3) 0.011(2)
C42 0.086(4) 0.050(3) 0.045(3) 0.022(3) 0.021(3) 0.030(3)
C33 0.056(4) 0.050(3) 0.077(4) 0.025(3) 0.012(3) 0.015(3)
C78 0.061(4) 0.077(4) 0.037(3) -0.005(3) -0.007(3) 0.033(3)
C36 0.067(4) 0.059(3) 0.056(3) 0.023(3) 0.040(3) 0.018(3)
C77 0.080(4) 0.098(5) 0.039(3) 0.027(3) 0.022(3) 0.045(4)
C83 0.044(3) 0.038(3) 0.068(4) 0.013(3) -0.006(3) 0.009(2)
C32 0.051(3) 0.076(4) 0.052(3) 0.041(3) 0.009(3) 0.001(3)
C41 0.059(4) 0.082(4) 0.047(3) 0.023(3) 0.013(3) 0.035(3)
C39 0.089(4) 0.056(3) 0.027(2) 0.006(2) 0.017(3) 0.022(3)
C38 0.182(9) 0.066(4) 0.042(4) 0.005(3) 0.000(5) -0.023(5)
C84 0.095(6) 0.039(3) 0.133(7) 0.001(4) -0.059(5) 0.000(3)

loop_
_atom_type_symbol
_atom_type_description
_atom_type_scat_dispersion_real
_atom_type_scat_dispersion_imag
_atom_type_scat_source
C C 0.0033 0.0016 'International Tables Vol C Tables 4.2.6.8 and 6.1.1.4'
H H 0.0000 0.0000 'International Tables Vol C Tables 4.2.6.8 and 6.1.1.4'
N N 0.0061 0.0033 'International Tables Vol C Tables 4.2.6.8 and 6.1.1.4'
O O 0.0106 0.0060 'International Tables Vol C Tables 4.2.6.8 and 6.1.1.4'
Si Si 0.0817 0.0704 'International Tables Vol C Tables 4.2.6.8 and 6.1.1.4'

loop_
_geom_angle_atom_site_label_1
_geom_angle_atom_site_label_2
_geom_angle_atom_site_label_3
_geom_angle
O7 Si3 C70 104.95(17)
O7 Si3 C73 107.37(16)
C70 Si3 C73 116.6(2)
O7 Si3 C67 111.10(17)
C70 Si3 C67 107.4(2)
C73 Si3 C67 109.4(2)
O4 Si2 C40 105.38(18)
O4 Si2 C37 102.67(19)
C40 Si2 C37 116.1(3)
O4 Si2 C34 109.86(19)
C40 Si2 C34 111.3(2)
C37 Si2 C34 110.9(3)
O3 Si1 C28 103.78(18)
O3 Si1 C25 110.87(17)
C28 Si1 C25 111.8(2)
O3 Si1 C31 108.38(19)
C28 Si1 C31 113.3(2)
C25 Si1 C31 108.7(2)
O8 Si4 C79 109.4(3)
O8 Si4 C76 107.0(2)
C79 Si4 C76 120.5(3)
O8 Si4 C82 108.25(19)
C79 Si4 C82 100.8(4)
C76 Si4 C82 110.5(2)
O8 Si4 C79' 96.3(3)
C79 Si4 C79' 23.2(3)
C76 Si4 C79' 109.2(3)
C82 Si4 C79' 123.7(3)
C48 O7 Si3 126.3(2)
C6 O3 Si1 130.1(2)
C59 O8 Si4 125.1(3)
C17 O4 Si2 130.4(3)
C14 N2 C2 118.8(3)
C56 N4 C44 117.6(4)
C45 N3 C43 119.0(4)
N4 C56 C57 123.3(4)
C3 N1 C1 119.3(3)
C47 C46 C51 120.2(4)
C47 C46 C45 118.6(4)
C51 C46 C45 121.2(4)
O5 C51 C50 119.4(3)
O5 C51 C46 119.9(3)
C50 C51 C46 120.7(4)
C47 C48 O7 121.0(3)
C47 C48 C49 119.8(4)
O7 C48 C49 119.1(3)
C48 C47 C46 119.7(4)
C48 C49 C50 122.8(4)
C58 C57 C62 120.2(4)
C58 C57 C56 118.4(4)
C62 C57 C56 121.4(4)
N3 C45 C46 122.8(4)
O6 C62 C61 120.0(4)
O6 C62 C57 119.7(4)
C61 C62 C57 120.3(4)
C16 C15 C20 120.3(3)
C16 C15 C14 118.3(3)
C20 C15 C14 121.4(3)
C59 C58 C57 120.0(4)
C49 C50 C51 116.7(3)
C49 C50 C52 121.4(4)
C51 C50 C52 121.9(4)
N1 C3 C4 122.4(3)
C6 C5 C4 120.2(3)
C17 C16 C15 120.2(4)
O3 C6 C5 119.2(3)
O3 C6 C7 122.2(3)
C5 C6 C7 118.6(3)
C7 C8 C9 117.8(3)
C7 C8 C10 120.8(3)
C9 C8 C10 121.4(3)
C8 C7 C6 123.0(3)
O1 C9 C8 119.9(3)
O1 C9 C4 120.0(3)
C8 C9 C4 120.1(3)
C5 C4 C9 120.2(3)
C5 C4 C3 118.5(3)
C9 C4 C3 121.3(3)
C75 C73 C74 109.5(3)
C75 C73 Si3 113.9(3)
C74 C73 Si3 114.1(3)
O4 C17 C16 118.9(3)
O4 C17 C18 121.8(3)
C16 C17 C18 119.3(3)
O2 C20 C15 120.2(3)
O2 C20 C19 119.5(3)
C15 C20 C19 120.3(3)
C59 C60 C61 123.6(4)
C60 C61 C62 117.0(4)
C60 C61 C63 121.9(4)
C62 C61 C63 121.1(4)
C17 C18 C19 122.4(3)
C18 C19 C20 117.5(3)
C18 C19 C21 120.4(3)
C20 C19 C21 122.1(3)
O8 C59 C58 122.1(4)
O8 C59 C60 118.9(4)
C58 C59 C60 119.0(4)
N1 C1 C2 110.3(3)
C69 C67 C68 110.4(4)
C69 C67 Si3 113.1(3)
C68 C67 Si3 113.8(3)
N2 C14 C15 122.6(4)
C72 C70 C71 110.2(4)
C72 C70 Si3 115.7(3)
C71 C70 Si3 110.5(3)
C27 C25 C26 110.4(4)
C27 C25 Si1 113.6(3)
C26 C25 Si1 112.0(3)
N3 C43 C44 109.8(4)
C30 C28 C29 109.8(4)
C30 C28 Si1 113.7(3)
C29 C28 Si1 112.5(3)
N2 C2 C1 108.7(3)
C53 C52 C50 112.1(3)
C53 C52 C54 107.6(4)
C50 C52 C54 110.3(3)
C53 C52 C55 107.1(4)
C50 C52 C55 109.8(3)
C54 C52 C55 109.9(4)
C13 C10 C11 107.6(4)
C13 C10 C8 110.5(3)
C11 C10 C8 111.9(3)
C13 C10 C12 110.8(4)
C11 C10 C12 107.4(4)
C8 C10 C12 108.6(4)
N4 C44 C43 109.2(4)
C36 C34 C35 109.5(4)
C36 C34 Si2 114.2(4)
C35 C34 Si2 111.4(3)
C65 C63 C66 108.0(4)
C65 C63 C61 110.4(4)
C66 C63 C61 111.0(4)
C65 C63 C64 110.9(4)
C66 C63 C64 107.3(4)
C61 C63 C64 109.3(4)
C24 C21 C22 108.2(4)
C24 C21 C23 107.1(4)
C22 C21 C23 110.5(4)
C24 C21 C19 111.9(3)
C22 C21 C19 108.9(3)
C23 C21 C19 110.1(4)
C33 C31 C32 111.6(4)
C33 C31 Si1 113.7(3)
C32 C31 Si1 112.4(4)
C42 C40 C41 113.0(4)
C42 C40 Si2 115.2(3)
C41 C40 Si2 111.7(4)
C83 C82 C84 107.5(4)
C83 C82 Si4 114.0(4)
C84 C82 Si4 114.7(5)
C77 C76 C78 111.4(4)
C77 C76 Si4 111.9(4)
C78 C76 Si4 115.5(4)
C38 C37 C39 113.1(5)
C38 C37 Si2 116.8(4)
C39 C37 Si2 113.4(4)
C80 C79 C81 108.1(8)
C80 C79 Si4 115.5(7)
C81 C79 Si4 108.1(7)
C81' C79' C80' 112.2(8)
C81' C79' Si4 111.1(7)
C80' C79' Si4 114.2(7)

loop_
_geom_bond_atom_site_label_1
_geom_bond_atom_site_label_2
_geom_bond_distance
Si3 O7 1.670(3)
Si3 C70 1.877(4)
Si3 C73 1.877(4)
Si3 C67 1.892(4)
Si2 O4 1.671(3)
Si2 C40 1.883(5)
Si2 C37 1.887(5)
Si2 C34 1.890(5)
Si1 O3 1.667(3)
Si1 C28 1.884(4)
Si1 C25 1.893(5)
Si1 C31 1.898(5)
Si4 O8 1.675(3)
Si4 C79 1.836(9)
Si4 C76 1.876(5)
Si4 C82 1.882(6)
Si4 C79' 1.972(9)
O6 C62 1.353(5)
O7 C48 1.390(4)
O5 C51 1.355(5)
O2 C20 1.357(4)
O3 C6 1.372(4)
O1 C9 1.361(4)
O8 C59 1.379(5)
O4 C17 1.369(4)
N2 C14 1.271(5)
N2 C2 1.454(5)
N4 C56 1.272(5)
N4 C44 1.468(5)
N3 C45 1.276(5)
N3 C43 1.461(5)
C56 C57 1.465(6)
N1 C3 1.282(5)
N1 C1 1.457(5)
C46 C47 1.400(5)
C46 C51 1.412(5)
C46 C45 1.458(5)
C51 C50 1.408(5)
C48 C47 1.373(5)
C48 C49 1.393(5)
C49 C50 1.399(5)
C57 C58 1.399(6)
C57 C62 1.413(6)
C62 C61 1.409(5)
C15 C16 1.401(5)
C15 C20 1.405(5)
C15 C14 1.461(5)
C58 C59 1.383(6)
C50 C52 1.533(5)
C3 C4 1.457(5)
C5 C6 1.378(5)
C5 C4 1.401(5)
C16 C17 1.372(5)
C6 C7 1.402(5)
C8 C7 1.382(5)
C8 C9 1.404(5)
C8 C10 1.545(5)
C9 C4 1.407(5)
C73 C75 1.541(6)
C73 C74 1.542(5)
C17 C18 1.399(5)
C20 C19 1.408(5)
C60 C59 1.386(6)
C60 C61 1.391(6)
C61 C63 1.541(6)
C18 C19 1.400(5)
C19 C21 1.543(5)
C1 C2 1.516(6)
C67 C69 1.516(6)
C67 C68 1.534(6)
C70 C72 1.516(6)
C70 C71 1.547(6)
C25 C27 1.528(6)
C25 C26 1.543(6)
C43 C44 1.512(6)
C28 C30 1.523(6)
C28 C29 1.529(7)
C52 C53 1.530(6)
C52 C54 1.541(6)
C52 C55 1.545(6)
C10 C13 1.528(7)
C10 C11 1.532(6)
C10 C12 1.546(7)
C34 C36 1.532(6)
C34 C35 1.538(7)
C63 C65 1.524(6)
C63 C66 1.540(6)
C63 C64 1.546(6)
C21 C24 1.527(6)
C21 C22 1.533(7)
C21 C23 1.536(6)
C31 C33 1.515(7)
C31 C32 1.540(7)
C40 C42 1.516(7)
C40 C41 1.524(7)
C82 C83 1.529(7)
C82 C84 1.547(7)
C76 C77 1.528(8)
C76 C78 1.544(7)
C37 C38 1.423(9)
C37 C39 1.536(7)
C79 C80 1.526(13)
C79 C81 1.562(14)
C79' C81' 1.484(14)
C79' C80' 1.543(14)

loop_
_geom_torsion_atom_site_label_1
_geom_torsion_atom_site_label_2
_geom_torsion_atom_site_label_3
_geom_torsion_atom_site_label_4
_geom_torsion
C70 Si3 O7 C48 172.4(3)
C73 Si3 O7 C48 47.6(3)
C67 Si3 O7 C48 -71.9(3)
C28 Si1 O3 C6 171.0(4)
C25 Si1 O3 C6 50.9(4)
C31 Si1 O3 C6 -68.3(4)
C79 Si4 O8 C59 -172.9(4)
C76 Si4 O8 C59 -40.9(4)
C82 Si4 O8 C59 78.2(4)
C79' Si4 O8 C59 -153.2(4)
C40 Si2 O4 C17 52.8(4)
C37 Si2 O4 C17 174.8(4)
C34 Si2 O4 C17 -67.2(4)
C44 N4 C56 C57 -179.3(4)
C47 C46 C51 O5 179.9(4)
C45 C46 C51 O5 -0.8(6)
C47 C46 C51 C50 -1.4(6)
C45 C46 C51 C50 177.9(4)
Si3 O7 C48 C47 99.0(4)
Si3 O7 C48 C49 -84.5(4)
O7 C48 C47 C46 179.1(3)
C49 C48 C47 C46 2.6(6)
C51 C46 C47 C48 -1.0(6)
C45 C46 C47 C48 179.7(4)
C47 C48 C49 C50 -1.7(6)
O7 C48 C49 C50 -178.3(3)
N4 C56 C57 C58 178.4(4)
N4 C56 C57 C62 -2.4(6)
C43 N3 C45 C46 179.7(4)
C47 C46 C45 N3 -177.2(4)
C51 C46 C45 N3 3.5(6)
C58 C57 C62 O6 -179.3(4)
C56 C57 C62 O6 1.6(6)
C58 C57 C62 C61 1.7(6)
C56 C57 C62 C61 -177.4(4)
C62 C57 C58 C59 -0.1(6)
C56 C57 C58 C59 179.0(4)
C48 C49 C50 C51 -0.7(6)
C48 C49 C50 C52 178.9(4)
O5 C51 C50 C49 -179.1(3)
C46 C51 C50 C49 2.2(5)
O5 C51 C50 C52 1.2(6)
C46 C51 C50 C52 -177.4(4)
C1 N1 C3 C4 178.2(4)
C20 C15 C16 C17 -1.2(6)
C14 C15 C16 C17 178.7(4)
Si1 O3 C6 C5 -174.0(3)
Si1 O3 C6 C7 6.0(6)
C4 C5 C6 O3 177.2(4)
C4 C5 C6 C7 -2.7(6)
C9 C8 C7 C6 -1.6(6)
C10 C8 C7 C6 177.9(4)
O3 C6 C7 C8 -176.3(4)
C5 C6 C7 C8 3.6(6)
C7 C8 C9 O1 178.5(4)
C10 C8 C9 O1 -0.9(6)
C7 C8 C9 C4 -1.3(6)
C10 C8 C9 C4 179.2(4)
C6 C5 C4 C9 0.0(6)
C6 C5 C4 C3 179.6(4)
O1 C9 C4 C5 -177.7(4)
C8 C9 C4 C5 2.1(6)
O1 C9 C4 C3 2.6(6)
C8 C9 C4 C3 -177.6(4)
N1 C3 C4 C5 178.1(4)
N1 C3 C4 C9 -2.2(6)
O7 Si3 C73 C75 69.2(3)
C70 Si3 C73 C75 -48.1(4)
C67 Si3 C73 C75 -170.1(3)
O7 Si3 C73 C74 -164.0(3)
C70 Si3 C73 C74 78.7(3)
C67 Si3 C73 C74 -43.3(4)
Si2 O4 C17 C16 -159.6(3)
Si2 O4 C17 C18 21.3(6)
C15 C16 C17 O4 -176.8(4)
C15 C16 C17 C18 2.3(6)
C16 C15 C20 O2 179.7(4)
C14 C15 C20 O2 -0.2(6)
C16 C15 C20 C19 -1.4(6)
C14 C15 C20 C19 178.8(4)
C59 C60 C61 C62 0.9(6)
C59 C60 C61 C63 -178.2(4)
O6 C62 C61 C60 178.9(4)
C57 C62 C61 C60 -2.1(6)
O6 C62 C61 C63 -1.9(6)
C57 C62 C61 C63 177.1(4)
O4 C17 C18 C19 178.2(4)
C16 C17 C18 C19 -0.9(6)
C17 C18 C19 C20 -1.6(6)
C17 C18 C19 C21 177.2(4)
O2 C20 C19 C18 -178.4(4)
C15 C20 C19 C18 2.7(6)
O2 C20 C19 C21 2.8(6)
C15 C20 C19 C21 -176.1(4)
Si4 O8 C59 C58 -67.9(5)
Si4 O8 C59 C60 114.9(4)
C57 C58 C59 O8 -178.3(4)
C57 C58 C59 C60 -1.0(6)
C61 C60 C59 O8 178.0(4)
C61 C60 C59 C58 0.6(6)
C3 N1 C1 C2 -131.6(4)
O7 Si3 C67 C69 70.0(3)
C70 Si3 C67 C69 -175.8(3)
C73 Si3 C67 C69 -48.4(4)
O7 Si3 C67 C68 -57.1(4)
C70 Si3 C67 C68 57.2(4)
C73 Si3 C67 C68 -175.4(3)
C2 N2 C14 C15 -179.9(4)
C16 C15 C14 N2 -175.3(4)
C20 C15 C14 N2 4.5(6)
O7 Si3 C70 C72 -38.6(4)
C73 Si3 C70 C72 80.1(4)
C67 Si3 C70 C72 -156.9(3)
O7 Si3 C70 C71 -164.7(3)
C73 Si3 C70 C71 -46.1(4)
C67 Si3 C70 C71 77.0(4)
O3 Si1 C25 C27 30.4(4)
C28 Si1 C25 C27 -84.8(3)
C31 Si1 C25 C27 149.4(3)
O3 Si1 C25 C26 156.5(3)
C28 Si1 C25 C26 41.2(4)
C31 Si1 C25 C26 -84.5(4)
C45 N3 C43 C44 -124.9(4)
O3 Si1 C28 C30 62.8(4)
C25 Si1 C28 C30 -177.7(3)
C31 Si1 C28 C30 -54.5(4)
O3 Si1 C28 C29 -62.8(4)
C25 Si1 C28 C29 56.7(4)
C31 Si1 C28 C29 179.9(3)
C14 N2 C2 C1 128.6(4)
N1 C1 C2 N2 -178.7(3)
C49 C50 C52 C53 0.4(5)
C51 C50 C52 C53 -180.0(4)
C49 C50 C52 C54 120.3(4)
C51 C50 C52 C54 -60.1(5)
C49 C50 C52 C55 -118.5(4)
C51 C50 C52 C55 61.1(5)
C7 C8 C10 C13 122.8(4)
C9 C8 C10 C13 -57.7(5)
C7 C8 C10 C11 2.9(6)
C9 C8 C10 C11 -177.6(4)
C7 C8 C10 C12 -115.5(4)
C9 C8 C10 C12 63.9(5)
C56 N4 C44 C43 119.5(4)
N3 C43 C44 N4 -175.0(3)
O4 Si2 C34 C36 -154.4(3)
C40 Si2 C34 C36 89.3(4)
C37 Si2 C34 C36 -41.6(4)
O4 Si2 C34 C35 -29.6(4)
C40 Si2 C34 C35 -146.0(3)
C37 Si2 C34 C35 83.2(4)
C60 C61 C63 C65 -119.2(4)
C62 C61 C63 C65 61.7(5)
C60 C61 C63 C66 0.5(6)
C62 C61 C63 C66 -178.6(4)
C60 C61 C63 C64 118.6(4)
C62 C61 C63 C64 -60.5(5)
C18 C19 C21 C24 2.2(6)
C20 C19 C21 C24 -179.0(4)
C18 C19 C21 C22 -117.4(4)
C20 C19 C21 C22 61.4(5)
C18 C19 C21 C23 121.3(4)
C20 C19 C21 C23 -60.0(5)
O3 Si1 C31 C33 -27.8(4)
C28 Si1 C31 C33 86.9(4)
C25 Si1 C31 C33 -148.3(4)
O3 Si1 C31 C32 -155.7(3)
C28 Si1 C31 C32 -41.1(4)
C25 Si1 C31 C32 83.8(4)
O4 Si2 C40 C42 -169.0(4)
C37 Si2 C40 C42 78.2(4)
C34 Si2 C40 C42 -49.9(4)
O4 Si2 C40 C41 60.3(4)
C37 Si2 C40 C41 -52.5(4)
C34 Si2 C40 C41 179.4(3)
O8 Si4 C82 C83 38.2(4)
C79 Si4 C82 C83 -76.5(5)
C76 Si4 C82 C83 155.0(4)
C79' Si4 C82 C83 -72.8(5)
O8 Si4 C82 C84 162.8(4)
C79 Si4 C82 C84 48.1(5)
C76 Si4 C82 C84 -80.4(5)
C79' Si4 C82 C84 51.8(6)
O8 Si4 C76 C77 -68.6(4)
C79 Si4 C76 C77 57.0(6)
C82 Si4 C76 C77 173.8(4)
C79' Si4 C76 C77 34.5(5)
O8 Si4 C76 C78 162.6(3)
C79 Si4 C76 C78 -71.8(5)
C82 Si4 C76 C78 45.0(4)
C79' Si4 C76 C78 -94.3(5)
O4 Si2 C37 C38 -27.0(6)
C40 Si2 C37 C38 87.4(6)
C34 Si2 C37 C38 -144.3(6)
O4 Si2 C37 C39 -161.2(4)
C40 Si2 C37 C39 -46.8(5)
C34 Si2 C37 C39 81.5(5)
O8 Si4 C79 C80 160.6(7)
C76 Si4 C79 C80 36.1(9)
C82 Si4 C79 C80 -85.5(8)
C79' Si4 C79 C80 102.2(14)
O8 Si4 C79 C81 39.4(7)
C76 Si4 C79 C81 -85.1(7)
C82 Si4 C79 C81 153.3(6)
C79' Si4 C79 C81 -19.0(9)
O8 Si4 C79' C81' -61.4(7)
C79 Si4 C79' C81' 64.7(11)
C76 Si4 C79' C81' -171.8(7)
C82 Si4 C79' C81' 55.5(8)
O8 Si4 C79' C80' 170.5(7)
C79 Si4 C79' C80' -63.4(11)
C76 Si4 C79' C80' 60.1(8)
C82 Si4 C79' C80' -72.6(8)
